data_4119686
loop_
_publ_author_name
'Mika\"el Brasse'
'Juan C\'ampora'
'Jonathan A. Ellman'
'Robert G. Bergman'

_publ_section_title
;
 Mechanistic Study of the Oxidative Coupling of Styrene with
 2-Phenylpyridine Derivatives Catalyzed by Cationic Rhodium(III) via C-H
 Activation
;
_journal_name_full 'Journal of the American Chemical Society'
_journal_page_first 6427
_journal_page_last 6430
_journal_paper_doi 10.1021/ja401561q
_journal_volume 135
_journal_year 2013
_chemical_formula_sum 'C25 H30 F7 N O Rh Sb'
_chemical_formula_weight 718.16
_chemical_name_common MB-V-47
_chemical_name_systematic
;
 complex7
;
_space_group.centring_type P

_space_group_IT_number 1
_space_group.IT_number 1

_symmetry_cell_setting triclinic
_symmetry_space_group_name_Hall 'P 1'
_symmetry_space_group_name_H-M 'P 1'
_atom_sites_solution_hydrogens geom
_atom_sites_solution_primary direct
_atom_sites_solution_secondary difmap
_audit_creation_method SHELXL-97
_cell_angle_alpha 92.386(3)
_cell_angle_beta 97.506(3)
_cell_angle_gamma 98.759(3)
_cell_formula_units_Z 2
_cell_length_a 8.4208(6)
_cell_length_b 11.1142(8)
_cell_length_c 14.2048(10)
_cell_measurement_reflns_used 9165
_cell_measurement_temperature 100(2)
_cell_measurement_theta_max 25.34
_cell_measurement_theta_min 2.43
_cell_volume 1300.10(16)
_computing_cell_refinement 'Bruker SAINT'
_computing_data_collection 'Bruker APEX2'
_computing_data_reduction 'Bruker SAINT'
_computing_molecular_graphics ORTEP-32
_computing_publication_material WinGX
_computing_structure_refinement SHELXL-97
_computing_structure_solution SIR-2011
_diffrn_ambient_temperature 100(2)
_diffrn_detector_area_resol_mean 8.366
_diffrn_measured_fraction_theta_full 0.999
_diffrn_measured_fraction_theta_max 0.999
_diffrn_measurement_device_type 'Bruker APEX-II CCD'
_diffrn_measurement_method 'phi and omega scans'
_diffrn_radiation_monochromator 'QUAZAR multilayer mirrors'
_diffrn_radiation_source 'microfocus sealed tube'
_diffrn_radiation_type MoK\a
_diffrn_radiation_wavelength 0.71073
_diffrn_reflns_av_R_equivalents 0.0333
_diffrn_reflns_av_sigmaI/netI 0.0383
_diffrn_reflns_limit_h_max 8
_diffrn_reflns_limit_h_min -10
_diffrn_reflns_limit_k_max 13
_diffrn_reflns_limit_k_min -13
_diffrn_reflns_limit_l_max 16
_diffrn_reflns_limit_l_min -17
_diffrn_reflns_number 24743
_diffrn_reflns_theta_full 25.00
_diffrn_reflns_theta_max 25.34
_diffrn_reflns_theta_min 1.45
_exptl_absorpt_coefficient_mu 1.743
_exptl_absorpt_correction_T_max 0.9496
_exptl_absorpt_correction_T_min 0.9026
_exptl_absorpt_correction_type multi-scan
_exptl_absorpt_process_details SADABS
_exptl_crystal_colour orange
_exptl_crystal_density_diffrn 1.835
_exptl_crystal_description prism
_exptl_crystal_F_000 708
_exptl_crystal_size_max 0.06
_exptl_crystal_size_mid 0.05
_exptl_crystal_size_min 0.03
_refine_diff_density_max 1.517
_refine_diff_density_min -0.727
_refine_diff_density_rms 0.104
_refine_ls_abs_structure_details 'Flack H D (1983), Acta Cryst. A39, 876-881'
_refine_ls_abs_structure_Flack 0.65(2)
_refine_ls_extinction_method none
_refine_ls_goodness_of_fit_ref 1.087
_refine_ls_hydrogen_treatment constr
_refine_ls_matrix_type full
_refine_ls_number_parameters 660
_refine_ls_number_reflns 7994
_refine_ls_number_restraints 3
_refine_ls_restrained_S_all 1.086
_refine_ls_R_factor_all 0.0328
_refine_ls_R_factor_gt 0.0300
_refine_ls_shift/su_max 0.043
_refine_ls_shift/su_mean 0.001
_refine_ls_structure_factor_coef Fsqd
_refine_ls_weighting_details 'calc w=1/[\s^2^(Fo^2^)+(0.0365P)^2^+1.9854P] where P=(Fo^2^+2Fc^2^)/3'
_refine_ls_weighting_scheme calc
_refine_ls_wR_factor_gt 0.0681
_refine_ls_wR_factor_ref 0.0766
_reflns_number_gt 7577
_reflns_number_total 7994
_reflns_threshold_expression >2sigma(I)
_cod_data_source_file ja401561q_si_001_3.cif
_cod_data_source_block complex7
_cod_depositor_comments
;
The following automatic conversions were performed:

'_space_group.centring_type' value 'primitive' was replaced with the
value 'P' as specified in the replacement file
'/home/antanas/src/cod-tools/trunk/data/replacement-values/replacement_values.lst'.

Automatic conversion script
Id: cif_fix_values 5642 2017-10-24 12:04:52Z antanas 
;
_cod_database_code 4119686

loop_
_symmetry_equiv_pos_as_xyz
'x, y, z'

loop_
_atom_site_label
_atom_site_type_symbol
_atom_site_fract_x
_atom_site_fract_y
_atom_site_fract_z
_atom_site_U_iso_or_equiv
_atom_site_adp_type
_atom_site_occupancy
_atom_site_symmetry_multiplicity
_atom_site_calc_flag
_atom_site_refinement_flags
C1 C 0.7306(8) 0.7207(6) 0.2310(5) 0.0203(15) Uani 1 1 d .
C2 C 0.8868(9) 0.7938(6) 0.2393(5) 0.0241(16) Uani 1 1 d .
C3 C 1.0034(9) 0.7276(7) 0.2893(5) 0.0242(16) Uani 1 1 d .
C4 C 0.9191(10) 0.6106(7) 0.3055(5) 0.0256(17) Uani 1 1 d .
C5 C 0.7491(9) 0.6050(6) 0.2676(5) 0.0232(16) Uani 1 1 d .
C6 C 0.5693(8) 0.7590(6) 0.1959(5) 0.0306(17) Uani 1 1 d .
H6A H 0.4943 0.6882 0.1648 0.046 Uiso 1 1 calc R
H6B H 0.5853 0.8220 0.1503 0.046 Uiso 1 1 calc R
H6C H 0.5240 0.7915 0.2499 0.046 Uiso 1 1 calc R
C7 C 0.9218(10) 0.9245(6) 0.2107(6) 0.0353(19) Uani 1 1 d .
H7A H 0.8317 0.9410 0.1646 0.053 Uiso 1 1 calc R
H7B H 1.0222 0.9361 0.1820 0.053 Uiso 1 1 calc R
H7C H 0.9339 0.9807 0.2672 0.053 Uiso 1 1 calc R
C8 C 1.1763(10) 0.7772(9) 0.3225(6) 0.047(2) Uani 1 1 d .
H8A H 1.1864 0.8177 0.3861 0.071 Uiso 1 1 calc R
H8B H 1.2165 0.8362 0.2784 0.071 Uiso 1 1 calc R
H8C H 1.2402 0.7105 0.3250 0.071 Uiso 1 1 calc R
C9 C 0.9882(13) 0.5107(8) 0.3518(6) 0.051(3) Uani 1 1 d .
H9A H 1.1029 0.5171 0.3435 0.077 Uiso 1 1 calc R
H9B H 0.9291 0.4323 0.3230 0.077 Uiso 1 1 calc R
H9C H 0.9788 0.5161 0.4199 0.077 Uiso 1 1 calc R
C10 C 0.6135(10) 0.5021(6) 0.2779(5) 0.0339(19) Uani 1 1 d .
H10A H 0.5261 0.5352 0.3042 0.051 Uiso 1 1 calc R
H10B H 0.6552 0.4437 0.3208 0.051 Uiso 1 1 calc R
H10C H 0.5714 0.4606 0.2154 0.051 Uiso 1 1 calc R
C11 C 0.7171(9) 0.6020(6) 0.0275(4) 0.0206(15) Uani 1 1 d .
C12 C 0.5581(9) 0.5408(7) 0.0172(5) 0.0239(16) Uani 1 1 d .
H12 H 0.5140 0.5100 0.0713 0.029 Uiso 1 1 calc R
C13 C 0.4642(8) 0.5245(6) -0.0705(5) 0.0239(16) Uani 1 1 d .
C14 C 0.5184(9) 0.5664(6) -0.1516(5) 0.0252(16) Uani 1 1 d .
H14 H 0.4494 0.5560 -0.2108 0.030 Uiso 1 1 calc R
C15 C 0.6777(9) 0.6244(6) -0.1444(5) 0.0218(15) Uani 1 1 d .
H15 H 0.7194 0.6541 -0.1995 0.026 Uiso 1 1 calc R
C16 C 0.7777(8) 0.6399(6) -0.0566(4) 0.0185(15) Uani 1 1 d .
C17 C 0.9498(8) 0.6942(6) -0.0465(5) 0.0168(14) Uani 1 1 d .
C18 C 1.0366(9) 0.7283(6) -0.1205(5) 0.0234(16) Uani 1 1 d .
H18 H 0.9840 0.7187 -0.1844 0.028 Uiso 1 1 calc R
C19 C 1.1979(9) 0.7759(7) -0.1011(5) 0.0291(18) Uani 1 1 d .
H19 H 1.2592 0.7952 -0.1516 0.035 Uiso 1 1 calc R
C20 C 1.2708(9) 0.7957(6) -0.0084(5) 0.0283(17) Uani 1 1 d .
H20 H 1.3811 0.8327 0.0067 0.034 Uiso 1 1 calc R
C21 C 1.1781(8) 0.7597(6) 0.0626(5) 0.0218(15) Uani 1 1 d .
H21 H 1.2284 0.7720 0.1269 0.026 Uiso 1 1 calc R
C22 C 1.1090(13) 0.4422(9) 0.0921(11) 0.079(4) Uani 1 1 d .
H22A H 1.1913 0.4546 0.1496 0.095 Uiso 1 1 calc R
H22B H 1.1465 0.4976 0.0439 0.095 Uiso 1 1 calc R
C23 C 1.0806(14) 0.3092(8) 0.0528(10) 0.071(4) Uani 1 1 d .
H23A H 1.0565 0.3037 -0.0175 0.086 Uiso 1 1 calc R
H23B H 1.1768 0.2699 0.0718 0.086 Uiso 1 1 calc R
C24 C 0.9407(12) 0.2520(7) 0.0952(7) 0.048(3) Uani 1 1 d .
H24A H 0.9755 0.2236 0.1586 0.058 Uiso 1 1 calc R
H24B H 0.8790 0.1819 0.0539 0.058 Uiso 1 1 calc R
C25 C 0.8433(12) 0.3494(7) 0.1029(9) 0.059(3) Uani 1 1 d .
H25A H 0.7838 0.3400 0.1585 0.071 Uiso 1 1 calc R
H25B H 0.7637 0.3480 0.0448 0.071 Uiso 1 1 calc R
C26 C -0.0569(8) 0.0035(6) 0.4946(5) 0.0170(14) Uani 1 1 d .
C27 C 0.0696(9) 0.1002(6) 0.4739(4) 0.0175(14) Uani 1 1 d .
C28 C 0.2208(8) 0.0746(6) 0.5099(4) 0.0172(15) Uani 1 1 d .
C29 C 0.1941(9) -0.0402(6) 0.5580(4) 0.0217(16) Uani 1 1 d .
C30 C 0.0262(9) -0.0862(6) 0.5444(4) 0.0218(15) Uani 1 1 d .
C31 C -0.2332(8) -0.0091(7) 0.4591(5) 0.0307(17) Uani 1 1 d .
H31A H -0.2527 -0.0379 0.3918 0.046 Uiso 1 1 calc R
H31B H -0.2691 0.0703 0.4661 0.046 Uiso 1 1 calc R
H31C H -0.2940 -0.0679 0.4960 0.046 Uiso 1 1 calc R
C32 C 0.0321(10) 0.2090(6) 0.4211(5) 0.0278(17) Uani 1 1 d .
H32A H 0.1320 0.2675 0.4221 0.042 Uiso 1 1 calc R
H32B H -0.0466 0.2477 0.4517 0.042 Uiso 1 1 calc R
H32C H -0.0134 0.1828 0.3551 0.042 Uiso 1 1 calc R
C33 C 0.3866(8) 0.1445(6) 0.4991(5) 0.0264(16) Uani 1 1 d .
H33A H 0.4240 0.1115 0.4423 0.040 Uiso 1 1 calc R
H33B H 0.4639 0.1360 0.5553 0.040 Uiso 1 1 calc R
H33C H 0.3789 0.2309 0.4926 0.040 Uiso 1 1 calc R
C34 C 0.3278(9) -0.1023(7) 0.6042(5) 0.0334(18) Uani 1 1 d .
H34A H 0.2823 -0.1666 0.6427 0.050 Uiso 1 1 calc R
H34B H 0.4076 -0.0425 0.6450 0.050 Uiso 1 1 calc R
H34C H 0.3806 -0.1385 0.5549 0.050 Uiso 1 1 calc R
C35 C -0.0506(10) -0.2097(6) 0.5700(5) 0.0336(18) Uani 1 1 d .
H35A H -0.0618 -0.2683 0.5151 0.050 Uiso 1 1 calc R
H35B H -0.1579 -0.2044 0.5879 0.050 Uiso 1 1 calc R
H35C H 0.0180 -0.2367 0.6236 0.050 Uiso 1 1 calc R
C36 C -0.0483(9) 0.0193(6) 0.7384(5) 0.0185(15) Uani 1 1 d .
C37 C -0.2126(9) -0.0339(6) 0.7315(5) 0.0222(16) Uani 1 1 d .
H37 H -0.2776 -0.0520 0.6713 0.027 Uiso 1 1 calc R
C38 C -0.2772(9) -0.0591(6) 0.8144(5) 0.0249(16) Uani 1 1 d .
C39 C -0.1917(9) -0.0366(6) 0.9034(5) 0.0225(16) Uani 1 1 d .
H39 H -0.2420 -0.0548 0.9584 0.027 Uiso 1 1 calc R
C40 C -0.0315(9) 0.0129(6) 0.9109(5) 0.0226(16) Uani 1 1 d .
H40 H 0.0317 0.0282 0.9719 0.027 Uiso 1 1 calc R
C41 C 0.0407(8) 0.0416(5) 0.8294(4) 0.0163(14) Uani 1 1 d .
C42 C 0.2111(9) 0.0995(6) 0.8345(5) 0.0183(15) Uani 1 1 d .
C43 C 0.3254(9) 0.1204(6) 0.9148(5) 0.0230(16) Uani 1 1 d .
H43 H 0.2970 0.0925 0.9736 0.028 Uiso 1 1 calc R
C44 C 0.4792(9) 0.1805(7) 0.9115(5) 0.0268(17) Uani 1 1 d .
H44 H 0.5583 0.1919 0.9666 0.032 Uiso 1 1 calc R
C45 C 0.5164(9) 0.2244(6) 0.8255(5) 0.0272(17) Uani 1 1 d .
H45 H 0.6201 0.2699 0.8214 0.033 Uiso 1 1 calc R
C46 C 0.4005(9) 0.2009(6) 0.7462(5) 0.0220(16) Uani 1 1 d .
H46 H 0.4264 0.2307 0.6874 0.026 Uiso 1 1 calc R
C47 C -0.1652(10) 0.2798(7) 0.6718(7) 0.042(2) Uani 1 1 d .
H47A H -0.2129 0.2168 0.7117 0.050 Uiso 1 1 calc R
H47B H -0.2408 0.2804 0.6123 0.050 Uiso 1 1 calc R
C48 C -0.1297(12) 0.4062(8) 0.7256(7) 0.046(2) Uani 1 1 d .
H48A H -0.2261 0.4478 0.7181 0.055 Uiso 1 1 calc R
H48B H -0.0939 0.3999 0.7942 0.055 Uiso 1 1 calc R
C49 C 0.0057(10) 0.4718(7) 0.6775(6) 0.036(2) Uani 1 1 d .
H49A H 0.0702 0.5408 0.7188 0.044 Uiso 1 1 calc R
H49B H -0.0368 0.5021 0.6162 0.044 Uiso 1 1 calc R
C50 C 0.1054(10) 0.3702(7) 0.6627(7) 0.038(2) Uani 1 1 d .
H50A H 0.1595 0.3820 0.6052 0.045 Uiso 1 1 calc R
H50B H 0.1893 0.3692 0.7183 0.045 Uiso 1 1 calc R
N1 N 1.0240(7) 0.7093(5) 0.0456(4) 0.0164(12) Uani 1 1 d .
N2 N 0.2502(7) 0.1365(5) 0.7492(4) 0.0154(12) Uani 1 1 d .
O1 O 0.9588(6) 0.4637(4) 0.1143(4) 0.0269(12) Uani 1 1 d .
O2 O -0.0089(6) 0.2577(4) 0.6516(4) 0.0265(12) Uani 1 1 d .
F1 F 0.3088(5) 0.4665(4) -0.0779(3) 0.0375(11) Uani 1 1 d .
F2 F -0.4383(4) -0.1078(4) 0.8062(3) 0.0307(9) Uani 1 1 d .
F3 F 0.3717(5) 0.4533(4) 0.4464(3) 0.0369(11) Uani 1 1 d .
F4 F 0.4817(6) 0.4408(4) 0.6277(3) 0.0409(12) Uani 1 1 d .
F5 F 0.5997(6) 0.6785(4) 0.6384(3) 0.0439(12) Uani 1 1 d .
F6 F 0.4970(6) 0.6892(4) 0.4562(3) 0.0304(10) Uani 1 1 d .
F7 F 0.6845(5) 0.5268(4) 0.5111(3) 0.0354(10) Uani 1 1 d .
F8 F 0.2906(6) 0.6003(4) 0.5723(4) 0.0499(13) Uani 1 1 d .
F9 F 0.4539(7) 0.0005(4) 0.2853(3) 0.0429(13) Uani 1 1 d .
F10 F 0.2646(5) 0.0548(4) 0.1337(3) 0.0384(11) Uani 1 1 d .
F11 F 0.4677(5) 0.2600(4) 0.1243(3) 0.0280(10) Uani 1 1 d .
F12 F 0.6548(6) 0.2043(4) 0.2774(4) 0.0573(15) Uani 1 1 d .
F13 F 0.5737(6) 0.0512(4) 0.1240(3) 0.0414(12) Uani 1 1 d .
F14 F 0.3417(7) 0.2123(4) 0.2825(3) 0.0462(13) Uani 1 1 d .
Rh1 Rh 0.88243(5) 0.63586(4) 0.14823(3) 0.01530(12) Uani 1 1 d .
Rh2 Rh 0.07363(5) 0.08274(4) 0.63037(3) 0.01458(12) Uani 1 1 d .
Sb1 Sb 0.48901(5) 0.56528(4) 0.54161(3) 0.02339(12) Uani 1 1 d .
Sb2 Sb 0.46031(5) 0.13067(4) 0.20596(3) 0.02480(13) Uani 1 1 d .

loop_
_atom_site_aniso_label
_atom_site_aniso_U_11
_atom_site_aniso_U_22
_atom_site_aniso_U_33
_atom_site_aniso_U_23
_atom_site_aniso_U_13
_atom_site_aniso_U_12
C1 0.019(4) 0.024(4) 0.018(3) -0.005(3) 0.003(3) 0.005(3)
C2 0.030(4) 0.019(3) 0.021(3) -0.009(3) 0.003(3) -0.001(3)
C3 0.032(4) 0.027(4) 0.014(3) -0.005(3) 0.003(3) 0.008(3)
C4 0.032(4) 0.033(4) 0.014(3) -0.002(3) 0.002(3) 0.013(3)
C5 0.038(5) 0.017(3) 0.013(3) -0.003(3) 0.006(3) -0.002(3)
C6 0.021(4) 0.029(4) 0.041(4) -0.008(3) 0.001(3) 0.011(3)
C7 0.048(5) 0.019(4) 0.038(4) -0.005(3) 0.016(4) -0.005(3)
C8 0.037(5) 0.073(6) 0.029(4) -0.017(4) -0.002(4) 0.009(4)
C9 0.091(8) 0.046(5) 0.020(4) 0.004(4) -0.008(4) 0.035(5)
C10 0.058(5) 0.020(4) 0.022(4) -0.001(3) 0.021(4) -0.010(3)
C11 0.031(4) 0.019(3) 0.012(3) -0.003(3) -0.001(3) 0.009(3)
C12 0.018(4) 0.036(4) 0.016(3) 0.006(3) 0.003(3) -0.002(3)
C13 0.018(4) 0.024(4) 0.026(4) -0.007(3) -0.003(3) -0.002(3)
C14 0.026(4) 0.029(4) 0.017(3) 0.000(3) -0.008(3) 0.002(3)
C15 0.031(4) 0.022(4) 0.013(3) 0.000(3) 0.005(3) 0.006(3)
C16 0.022(4) 0.016(3) 0.018(3) 0.001(3) -0.001(3) 0.008(3)
C17 0.016(4) 0.013(3) 0.021(3) -0.003(3) 0.005(3) 0.002(3)
C18 0.040(5) 0.017(3) 0.016(3) 0.006(3) 0.008(3) 0.011(3)
C19 0.026(5) 0.032(4) 0.032(4) 0.006(3) 0.015(4) 0.002(3)
C20 0.024(4) 0.021(4) 0.041(5) 0.009(3) 0.005(3) 0.002(3)
C21 0.017(4) 0.026(4) 0.022(3) 0.006(3) 0.004(3) 0.001(3)
C22 0.036(6) 0.031(5) 0.182(13) 0.015(7) 0.046(7) 0.013(4)
C23 0.063(8) 0.024(5) 0.143(11) 0.007(6) 0.055(8) 0.024(5)
C24 0.051(6) 0.023(4) 0.075(7) -0.005(4) 0.026(5) 0.007(4)
C25 0.043(6) 0.015(4) 0.119(9) -0.016(5) 0.033(6) -0.010(4)
C26 0.013(4) 0.023(3) 0.014(3) -0.003(3) 0.003(3) -0.002(3)
C27 0.023(4) 0.013(3) 0.015(3) 0.001(3) 0.001(3) -0.001(3)
C28 0.022(4) 0.019(3) 0.010(3) -0.005(3) 0.002(3) 0.004(3)
C29 0.032(4) 0.024(4) 0.011(3) -0.001(3) 0.002(3) 0.015(3)
C30 0.031(4) 0.016(3) 0.016(3) -0.003(3) 0.002(3) -0.004(3)
C31 0.018(4) 0.037(4) 0.031(4) -0.009(3) -0.002(3) -0.008(3)
C32 0.042(5) 0.024(4) 0.015(3) 0.002(3) -0.003(3) 0.003(3)
C33 0.025(4) 0.033(4) 0.020(4) 0.002(3) 0.006(3) -0.001(3)
C34 0.036(5) 0.034(4) 0.033(4) 0.004(3) 0.004(4) 0.016(4)
C35 0.050(5) 0.016(3) 0.032(4) -0.004(3) 0.009(4) -0.003(3)
C36 0.022(4) 0.013(3) 0.018(3) -0.003(3) 0.002(3) -0.002(3)
C37 0.034(5) 0.016(3) 0.017(3) 0.001(3) 0.001(3) 0.004(3)
C38 0.013(4) 0.027(4) 0.034(4) -0.001(3) 0.006(3) -0.003(3)
C39 0.028(4) 0.026(4) 0.017(3) 0.005(3) 0.012(3) 0.006(3)
C40 0.030(4) 0.022(3) 0.018(3) -0.002(3) 0.007(3) 0.006(3)
C41 0.018(4) 0.011(3) 0.018(3) 0.002(2) -0.002(3) 0.002(3)
C42 0.027(4) 0.011(3) 0.016(3) -0.002(2) 0.007(3) 0.000(3)
C43 0.029(4) 0.028(4) 0.013(3) 0.003(3) 0.005(3) 0.004(3)
C44 0.022(4) 0.039(4) 0.015(3) -0.005(3) 0.000(3) -0.004(3)
C45 0.030(5) 0.024(4) 0.025(4) -0.009(3) 0.006(3) -0.004(3)
C46 0.027(4) 0.022(4) 0.016(3) -0.004(3) 0.006(3) -0.002(3)
C47 0.022(5) 0.029(4) 0.078(7) 0.006(4) 0.022(5) 0.007(4)
C48 0.054(7) 0.037(5) 0.055(6) 0.009(4) 0.032(5) 0.012(4)
C49 0.029(5) 0.026(4) 0.054(5) -0.004(4) 0.009(4) 0.003(4)
C50 0.027(5) 0.022(4) 0.064(6) 0.000(4) 0.012(4) 0.001(3)
N1 0.017(3) 0.011(3) 0.020(3) -0.002(2) 0.000(2) 0.000(2)
N2 0.017(3) 0.016(3) 0.013(3) -0.003(2) 0.002(2) 0.001(2)
O1 0.021(3) 0.016(2) 0.043(3) -0.009(2) 0.013(2) -0.001(2)
O2 0.031(3) 0.015(2) 0.036(3) -0.002(2) 0.013(2) 0.005(2)
F1 0.021(2) 0.053(3) 0.029(2) -0.003(2) -0.0056(18) -0.012(2)
F2 0.018(2) 0.038(2) 0.034(2) 0.0070(18) 0.0043(18) -0.0034(17)
F3 0.033(3) 0.031(2) 0.039(3) -0.0088(19) -0.003(2) -0.0084(19)
F4 0.055(3) 0.033(3) 0.034(3) 0.006(2) 0.016(2) -0.005(2)
F5 0.063(3) 0.038(3) 0.022(2) -0.0055(19) 0.006(2) -0.019(2)
F6 0.043(3) 0.022(2) 0.028(2) 0.0085(18) 0.010(2) 0.0060(19)
F7 0.026(2) 0.048(3) 0.031(2) 0.008(2) 0.0013(19) 0.005(2)
F8 0.045(3) 0.032(3) 0.078(4) 0.005(2) 0.032(3) -0.002(2)
F9 0.074(4) 0.027(2) 0.028(2) 0.0054(19) 0.010(2) 0.003(2)
F10 0.042(3) 0.035(2) 0.031(2) 0.0004(19) 0.006(2) -0.016(2)
F11 0.042(3) 0.016(2) 0.022(2) 0.0091(17) 0.0003(19) -0.0033(19)
F12 0.060(3) 0.041(3) 0.055(3) 0.015(2) -0.032(3) -0.012(2)
F13 0.055(3) 0.038(3) 0.041(3) 0.011(2) 0.022(2) 0.021(2)
F14 0.079(4) 0.039(3) 0.025(2) -0.005(2) 0.017(2) 0.019(3)
Rh1 0.0170(3) 0.0143(2) 0.0135(2) -0.00056(19) 0.0006(2) 0.0007(2)
Rh2 0.0171(3) 0.0124(2) 0.0133(2) -0.00032(19) 0.0018(2) 0.0000(2)
Sb1 0.0270(3) 0.0197(2) 0.0216(2) -0.00186(18) 0.0071(2) -0.0045(2)
Sb2 0.0368(3) 0.0163(2) 0.0186(2) 0.00019(18) 0.0032(2) -0.0034(2)

loop_
_atom_type_symbol
_atom_type_description
_atom_type_scat_dispersion_real
_atom_type_scat_dispersion_imag
_atom_type_scat_source
C C 0.0033 0.0016 'International Tables Vol C Tables 4.2.6.8 and 6.1.1.4'
H H 0.0000 0.0000 'International Tables Vol C Tables 4.2.6.8 and 6.1.1.4'
N N 0.0061 0.0033 'International Tables Vol C Tables 4.2.6.8 and 6.1.1.4'
O O 0.0106 0.0060 'International Tables Vol C Tables 4.2.6.8 and 6.1.1.4'
F F 0.0171 0.0103 'International Tables Vol C Tables 4.2.6.8 and 6.1.1.4'
Rh Rh -1.1178 0.9187 'International Tables Vol C Tables 4.2.6.8 and 6.1.1.4'
Sb Sb -0.5866 1.5461 'International Tables Vol C Tables 4.2.6.8 and 6.1.1.4'

loop_
_geom_angle_atom_site_label_1
_geom_angle_atom_site_label_2
_geom_angle_atom_site_label_3
_geom_angle
C2 C1 C5 108.4(6)
C2 C1 C6 126.9(6)
C5 C1 C6 124.6(6)
C2 C1 Rh1 70.2(4)
C5 C1 Rh1 71.5(4)
C6 C1 Rh1 127.1(5)
C1 C2 C3 108.3(6)
C1 C2 C7 125.7(7)
C3 C2 C7 125.7(6)
C1 C2 Rh1 70.8(4)
C3 C2 Rh1 75.4(4)
C7 C2 Rh1 124.9(5)
C4 C3 C2 107.5(7)
C4 C3 C8 127.0(7)
C2 C3 C8 125.4(7)
C4 C3 Rh1 71.5(4)
C2 C3 Rh1 66.2(4)
C8 C3 Rh1 130.5(5)
C3 C4 C5 108.2(6)
C3 C4 C9 127.2(8)
C5 C4 C9 124.6(8)
C3 C4 Rh1 71.6(4)
C5 C4 Rh1 67.6(4)
C9 C4 Rh1 126.2(5)
C1 C5 C4 107.4(6)
C1 C5 C10 126.2(7)
C4 C5 C10 125.8(7)
C1 C5 Rh1 69.7(4)
C4 C5 Rh1 74.0(4)
C10 C5 Rh1 128.2(4)
C1 C6 H6A 109.5
C1 C6 H6B 109.5
H6A C6 H6B 109.5
C1 C6 H6C 109.5
H6A C6 H6C 109.5
H6B C6 H6C 109.5
C2 C7 H7A 109.5
C2 C7 H7B 109.5
H7A C7 H7B 109.5
C2 C7 H7C 109.5
H7A C7 H7C 109.5
H7B C7 H7C 109.5
C3 C8 H8A 109.5
C3 C8 H8B 109.5
H8A C8 H8B 109.5
C3 C8 H8C 109.5
H8A C8 H8C 109.5
H8B C8 H8C 109.5
C4 C9 H9A 109.5
C4 C9 H9B 109.5
H9A C9 H9B 109.5
C4 C9 H9C 109.5
H9A C9 H9C 109.5
H9B C9 H9C 109.5
C5 C10 H10A 109.5
C5 C10 H10B 109.5
H10A C10 H10B 109.5
C5 C10 H10C 109.5
H10A C10 H10C 109.5
H10B C10 H10C 109.5
C12 C11 C16 116.8(6)
C12 C11 Rh1 128.4(5)
C16 C11 Rh1 114.7(5)
C13 C12 C11 120.6(6)
C13 C12 H12 119.7
C11 C12 H12 119.7
F1 C13 C14 117.6(6)
F1 C13 C12 119.1(6)
C14 C13 C12 123.2(7)
C13 C14 C15 117.6(6)
C13 C14 H14 121.2
C15 C14 H14 121.2
C14 C15 C16 120.6(6)
C14 C15 H15 119.7
C16 C15 H15 119.7
C15 C16 C11 121.0(6)
C15 C16 C17 122.5(6)
C11 C16 C17 116.4(6)
N1 C17 C18 120.5(6)
N1 C17 C16 113.8(5)
C18 C17 C16 125.8(6)
C19 C18 C17 119.8(6)
C19 C18 H18 120.1
C17 C18 H18 120.1
C18 C19 C20 119.7(7)
C18 C19 H19 120.1
C20 C19 H19 120.1
C19 C20 C21 117.9(7)
C19 C20 H20 121.1
C21 C20 H20 121.1
N1 C21 C20 123.5(6)
N1 C21 H21 118.2
C20 C21 H21 118.2
O1 C22 C23 105.2(8)
O1 C22 H22A 110.7
C23 C22 H22A 110.7
O1 C22 H22B 110.7
C23 C22 H22B 110.7
H22A C22 H22B 108.8
C24 C23 C22 104.2(8)
C24 C23 H23A 110.9
C22 C23 H23A 110.9
C24 C23 H23B 110.9
C22 C23 H23B 110.9
H23A C23 H23B 108.9
C23 C24 C25 104.0(7)
C23 C24 H24A 111.0
C25 C24 H24A 111.0
C23 C24 H24B 111.0
C25 C24 H24B 111.0
H24A C24 H24B 109.0
C24 C25 O1 105.7(7)
C24 C25 H25A 110.6
O1 C25 H25A 110.6
C24 C25 H25B 110.6
O1 C25 H25B 110.6
H25A C25 H25B 108.7
C30 C26 C27 106.4(6)
C30 C26 C31 126.8(6)
C27 C26 C31 126.2(6)
C30 C26 Rh2 69.6(4)
C27 C26 Rh2 73.0(4)
C31 C26 Rh2 128.9(5)
C28 C27 C26 109.9(6)
C28 C27 C32 127.5(6)
C26 C27 C32 122.5(6)
C28 C27 Rh2 72.5(4)
C26 C27 Rh2 68.3(3)
C32 C27 Rh2 125.6(4)
C27 C28 C29 107.1(6)
C27 C28 C33 128.3(6)
C29 C28 C33 124.6(6)
C27 C28 Rh2 71.6(4)
C29 C28 Rh2 66.0(3)
C33 C28 Rh2 129.8(4)
C30 C29 C28 108.8(6)
C30 C29 C34 126.7(7)
C28 C29 C34 124.2(7)
C30 C29 Rh2 71.6(4)
C28 C29 Rh2 74.7(4)
C34 C29 Rh2 124.8(5)
C29 C30 C26 107.5(6)
C29 C30 C35 125.9(7)
C26 C30 C35 126.4(7)
C29 C30 Rh2 69.8(4)
C26 C30 Rh2 71.0(4)
C35 C30 Rh2 128.1(5)
C26 C31 H31A 109.5
C26 C31 H31B 109.5
H31A C31 H31B 109.5
C26 C31 H31C 109.5
H31A C31 H31C 109.5
H31B C31 H31C 109.5
C27 C32 H32A 109.5
C27 C32 H32B 109.5
H32A C32 H32B 109.5
C27 C32 H32C 109.5
H32A C32 H32C 109.5
H32B C32 H32C 109.5
C28 C33 H33A 109.5
C28 C33 H33B 109.5
H33A C33 H33B 109.5
C28 C33 H33C 109.5
H33A C33 H33C 109.5
H33B C33 H33C 109.5
C29 C34 H34A 109.5
C29 C34 H34B 109.5
H34A C34 H34B 109.5
C29 C34 H34C 109.5
H34A C34 H34C 109.5
H34B C34 H34C 109.5
C30 C35 H35A 109.5
C30 C35 H35B 109.5
H35A C35 H35B 109.5
C30 C35 H35C 109.5
H35A C35 H35C 109.5
H35B C35 H35C 109.5
C41 C36 C37 117.6(6)
C41 C36 Rh2 114.9(5)
C37 C36 Rh2 127.3(5)
C38 C37 C36 118.5(6)
C38 C37 H37 120.7
C36 C37 H37 120.7
C39 C38 F2 118.2(6)
C39 C38 C37 124.3(7)
F2 C38 C37 117.5(6)
C38 C39 C40 117.8(6)
C38 C39 H39 121.1
C40 C39 H39 121.1
C39 C40 C41 120.7(7)
C39 C40 H40 119.7
C41 C40 H40 119.7
C36 C41 C40 121.2(6)
C36 C41 C42 116.4(6)
C40 C41 C42 122.4(6)
N2 C42 C43 120.3(6)
N2 C42 C41 113.1(6)
C43 C42 C41 126.7(6)
C44 C43 C42 121.4(6)
C44 C43 H43 119.3
C42 C43 H43 119.3
C43 C44 C45 118.3(7)
C43 C44 H44 120.8
C45 C44 H44 120.8
C46 C45 C44 119.0(7)
C46 C45 H45 120.5
C44 C45 H45 120.5
N2 C46 C45 122.3(6)
N2 C46 H46 118.8
C45 C46 H46 118.8
O2 C47 C48 104.0(7)
O2 C47 H47A 111.0
C48 C47 H47A 111.0
O2 C47 H47B 111.0
C48 C47 H47B 111.0
H47A C47 H47B 109.0
C49 C48 C47 102.3(6)
C49 C48 H48A 111.3
C47 C48 H48A 111.3
C49 C48 H48B 111.3
C47 C48 H48B 111.3
H48A C48 H48B 109.2
C48 C49 C50 101.5(7)
C48 C49 H49A 111.5
C50 C49 H49A 111.5
C48 C49 H49B 111.5
C50 C49 H49B 111.5
H49A C49 H49B 109.3
O2 C50 C49 105.8(6)
O2 C50 H50A 110.6
C49 C50 H50A 110.6
O2 C50 H50B 110.6
C49 C50 H50B 110.6
H50A C50 H50B 108.7
C21 N1 C17 118.6(6)
C21 N1 Rh1 125.6(4)
C17 N1 Rh1 115.7(4)
C42 N2 C46 118.6(6)
C42 N2 Rh2 116.4(4)
C46 N2 Rh2 125.0(4)
C22 O1 C25 109.9(6)
C22 O1 Rh1 128.8(5)
C25 O1 Rh1 121.0(5)
C47 O2 C50 110.5(6)
C47 O2 Rh2 128.3(4)
C50 O2 Rh2 120.5(4)
C11 Rh1 N1 79.2(2)
C11 Rh1 C2 119.8(3)
N1 Rh1 C2 101.1(2)
C11 Rh1 C1 95.9(3)
N1 Rh1 C1 129.7(2)
C2 Rh1 C1 39.0(3)
C11 Rh1 C5 107.0(3)
N1 Rh1 C5 166.3(2)
C2 Rh1 C5 65.2(3)
C1 Rh1 C5 38.8(3)
C11 Rh1 O1 87.5(2)
N1 Rh1 O1 86.6(2)
C2 Rh1 O1 152.5(2)
C1 Rh1 O1 143.6(2)
C5 Rh1 O1 105.6(2)
C11 Rh1 C4 143.6(3)
N1 Rh1 C4 137.1(3)
C2 Rh1 C4 63.8(3)
C1 Rh1 C4 63.9(3)
C5 Rh1 C4 38.4(3)
O1 Rh1 C4 92.6(2)
C11 Rh1 C3 157.9(3)
N1 Rh1 C3 106.0(2)
C2 Rh1 C3 38.4(3)
C1 Rh1 C3 63.9(3)
C5 Rh1 C3 63.7(3)
O1 Rh1 C3 114.1(2)
C4 Rh1 C3 36.9(3)
C36 Rh2 N2 78.8(2)
C36 Rh2 C29 118.0(3)
N2 Rh2 C29 99.4(2)
C36 Rh2 C30 96.2(3)
N2 Rh2 C30 128.8(2)
C29 Rh2 C30 38.5(3)
C36 Rh2 C26 109.8(3)
N2 Rh2 C26 164.4(2)
C29 Rh2 C26 65.2(3)
C30 Rh2 C26 39.4(3)
C36 Rh2 O2 88.7(2)
N2 Rh2 O2 87.4(2)
C29 Rh2 O2 153.2(2)
C30 Rh2 O2 143.8(2)
C26 Rh2 O2 105.4(2)
C36 Rh2 C27 147.4(3)
N2 Rh2 C27 133.8(2)
C29 Rh2 C27 63.5(2)
C30 Rh2 C27 64.4(2)
C26 Rh2 C27 38.7(2)
O2 Rh2 C27 93.1(2)
C36 Rh2 C28 157.2(3)
N2 Rh2 C28 103.3(2)
C29 Rh2 C28 39.2(2)
C30 Rh2 C28 64.5(2)
C26 Rh2 C28 63.6(2)
O2 Rh2 C28 114.0(2)
C27 Rh2 C28 36.0(2)
F7 Sb1 F3 91.19(19)
F7 Sb1 F6 90.43(19)
F3 Sb1 F6 90.83(19)
F7 Sb1 F5 90.8(2)
F3 Sb1 F5 178.0(2)
F6 Sb1 F5 89.36(19)
F7 Sb1 F8 178.7(2)
F3 Sb1 F8 88.0(2)
F6 Sb1 F8 90.5(2)
F5 Sb1 F8 90.0(2)
F7 Sb1 F4 89.4(2)
F3 Sb1 F4 89.3(2)
F6 Sb1 F4 179.8(2)
F5 Sb1 F4 90.5(2)
F8 Sb1 F4 89.6(2)
F12 Sb2 F14 91.1(3)
F12 Sb2 F9 89.5(2)
F14 Sb2 F9 91.1(2)
F12 Sb2 F13 90.7(2)
F14 Sb2 F13 177.3(2)
F9 Sb2 F13 91.0(2)
F12 Sb2 F10 179.4(2)
F14 Sb2 F10 89.3(2)
F9 Sb2 F10 90.1(2)
F13 Sb2 F10 88.9(2)
F12 Sb2 F11 90.78(19)
F14 Sb2 F11 89.8(2)
F9 Sb2 F11 179.0(2)
F13 Sb2 F11 88.05(18)
F10 Sb2 F11 89.63(18)

loop_
_geom_bond_atom_site_label_1
_geom_bond_atom_site_label_2
_geom_bond_distance
C1 C2 1.425(10)
C1 C5 1.429(10)
C1 C6 1.513(9)
C1 Rh1 2.139(6)
C2 C3 1.446(11)
C2 C7 1.521(10)
C2 Rh1 2.130(6)
C3 C4 1.426(11)
C3 C8 1.483(11)
C3 Rh1 2.252(7)
C4 C5 1.453(11)
C4 C9 1.471(11)
C4 Rh1 2.250(7)
C5 C10 1.515(9)
C5 Rh1 2.163(7)
C6 H6A 0.9800
C6 H6B 0.9800
C6 H6C 0.9800
C7 H7A 0.9800
C7 H7B 0.9800
C7 H7C 0.9800
C8 H8A 0.9800
C8 H8B 0.9800
C8 H8C 0.9800
C9 H9A 0.9800
C9 H9B 0.9800
C9 H9C 0.9800
C10 H10A 0.9800
C10 H10B 0.9800
C10 H10C 0.9800
C11 C12 1.393(10)
C11 C16 1.415(9)
C11 Rh1 2.046(7)
C12 C13 1.375(9)
C12 H12 0.9500
C13 F1 1.357(8)
C13 C14 1.367(10)
C14 C15 1.386(10)
C14 H14 0.9500
C15 C16 1.398(10)
C15 H15 0.9500
C16 C17 1.469(9)
C17 N1 1.365(8)
C17 C18 1.390(9)
C18 C19 1.368(10)
C18 H18 0.9500
C19 C20 1.372(11)
C19 H19 0.9500
C20 C21 1.390(9)
C20 H20 0.9500
C21 N1 1.319(8)
C21 H21 0.9500
C22 O1 1.395(11)
C22 C23 1.531(13)
C22 H22A 0.9900
C22 H22B 0.9900
C23 C24 1.464(13)
C23 H23A 0.9900
C23 H23B 0.9900
C24 C25 1.463(12)
C24 H24A 0.9900
C24 H24B 0.9900
C25 O1 1.467(9)
C25 H25A 0.9900
C25 H25B 0.9900
C26 C30 1.458(10)
C26 C27 1.461(9)
C26 C31 1.488(10)
C26 Rh2 2.171(6)
C27 C28 1.384(10)
C27 C32 1.501(9)
C27 Rh2 2.235(6)
C28 C29 1.473(9)
C28 C33 1.521(9)
C28 Rh2 2.247(6)
C29 C30 1.413(10)
C29 C34 1.502(10)
C29 Rh2 2.128(6)
C30 C35 1.505(9)
C30 Rh2 2.152(6)
C31 H31A 0.9800
C31 H31B 0.9800
C31 H31C 0.9800
C32 H32A 0.9800
C32 H32B 0.9800
C32 H32C 0.9800
C33 H33A 0.9800
C33 H33B 0.9800
C33 H33C 0.9800
C34 H34A 0.9800
C34 H34B 0.9800
C34 H34C 0.9800
C35 H35A 0.9800
C35 H35B 0.9800
C35 H35C 0.9800
C36 C41 1.400(9)
C36 C37 1.408(10)
C36 Rh2 2.046(7)
C37 C38 1.381(10)
C37 H37 0.9500
C38 C39 1.364(10)
C38 F2 1.370(8)
C39 C40 1.367(10)
C39 H39 0.9500
C40 C41 1.402(9)
C40 H40 0.9500
C41 C42 1.471(9)
C42 N2 1.360(8)
C42 C43 1.380(10)
C43 C44 1.371(10)
C43 H43 0.9500
C44 C45 1.390(10)
C44 H44 0.9500
C45 C46 1.378(10)
C45 H45 0.9500
C46 N2 1.363(9)
C46 H46 0.9500
C47 O2 1.438(9)
C47 C48 1.540(12)
C47 H47A 0.9900
C47 H47B 0.9900
C48 C49 1.514(12)
C48 H48A 0.9900
C48 H48B 0.9900
C49 C50 1.529(11)
C49 H49A 0.9900
C49 H49B 0.9900
C50 O2 1.446(9)
C50 H50A 0.9900
C50 H50B 0.9900
N1 Rh1 2.115(5)
N2 Rh2 2.099(5)
O1 Rh1 2.164(5)
O2 Rh2 2.185(5)
F3 Sb1 1.869(4)
F4 Sb1 1.884(5)
F5 Sb1 1.872(4)
F6 Sb1 1.872(4)
F7 Sb1 1.862(4)
F8 Sb1 1.872(4)
F9 Sb2 1.869(5)
F10 Sb2 1.882(4)
F11 Sb2 1.883(4)
F12 Sb2 1.863(5)
F13 Sb2 1.873(4)
F14 Sb2 1.866(4)
